data_7124096
loop_
_publ_author_name
'Chen, Ruru'
'Cao, Minna'
'Wang, Jin-Yun'
'Li, Hongfang'
'Cao, Rong'

_publ_section_title
;
 Decamethylcucurbit[5]uril based Supramolecular Assemblies as Efficient
 Electrocatalysts for Oxygen Reduction Reaction
;
_journal_name_full 'Chemical Communications'
_journal_paper_doi 10.1039/C9CC05899K
_journal_year 2019
_chemical_formula_sum 'C20 H24 Cl3 K N10 O5.73 Pt0.5'
_chemical_formula_weight 739.10
_chemical_name_systematic KPtMe10CB[5]
_space_group_crystal_system monoclinic
_space_group_IT_number 11
_space_group_name_Hall '-P 2yb'
_space_group_name_H-M_alt 'P 1 21/m 1'
_symmetry_space_group_name_Hall '-P 2yb'
_symmetry_space_group_name_H-M 'P 1 21/m 1'
_atom_sites_solution_hydrogens geom
_audit_creation_method SHELXL-2016/4
_audit_update_record
;
2019-05-13 deposited with the CCDC.    2019-09-02 downloaded from the CCDC.
;
_cell_angle_alpha 90
_cell_angle_beta 93.7852(12)
_cell_angle_gamma 90
_cell_formula_units_Z 4
_cell_length_a 11.03561(15)
_cell_length_b 15.2027(2)
_cell_length_c 15.7225(2)
_cell_measurement_reflns_used 10564
_cell_measurement_temperature 293(2)
_cell_measurement_theta_max 71.956
_cell_measurement_theta_min 3.86
_cell_volume 2632.03(6)
_computing_structure_refinement 'SHELXL-2016/4 (Sheldrick, 2016)'
_computing_structure_solution 'SHELXT 2014/5 (Sheldrick, 2014)'
_diffrn_ambient_temperature 293(2)
_diffrn_measured_fraction_theta_full 0.998
_diffrn_measured_fraction_theta_max 0.976
_diffrn_measurement_device_type Supernova
_diffrn_radiation_type CuK\a
_diffrn_radiation_wavelength 1.54184
_diffrn_reflns_av_R_equivalents 0.0205
_diffrn_reflns_av_unetI/netI 0.0233
_diffrn_reflns_Laue_measured_fraction_full 0.998
_diffrn_reflns_Laue_measured_fraction_max 0.976
_diffrn_reflns_limit_h_max 13
_diffrn_reflns_limit_h_min -13
_diffrn_reflns_limit_k_max 12
_diffrn_reflns_limit_k_min -18
_diffrn_reflns_limit_l_max 19
_diffrn_reflns_limit_l_min -19
_diffrn_reflns_number 10678
_diffrn_reflns_point_group_measured_fraction_full 0.998
_diffrn_reflns_point_group_measured_fraction_max 0.976
_diffrn_reflns_theta_full 67.684
_diffrn_reflns_theta_max 71.956
_diffrn_reflns_theta_min 4.015
_exptl_absorpt_coefficient_mu 9.894
_exptl_absorpt_correction_type multi-scan
_exptl_crystal_colour orange
_exptl_crystal_density_diffrn 1.865
_exptl_crystal_description prism
_exptl_crystal_F_000 1475
_exptl_crystal_size_max 0.2
_exptl_crystal_size_mid 0.16
_exptl_crystal_size_min 0.04
_exptl_transmission_factor_max 0.1
_exptl_transmission_factor_min 0.1
_refine_diff_density_max 2.080
_refine_diff_density_min -2.160
_refine_diff_density_rms 0.188
_refine_ls_extinction_method none
_refine_ls_goodness_of_fit_ref 1.094
_refine_ls_hydrogen_treatment constr
_refine_ls_matrix_type full
_refine_ls_number_parameters 385
_refine_ls_number_reflns 5254
_refine_ls_number_restraints 6
_refine_ls_restrained_S_all 1.093
_refine_ls_R_factor_all 0.0421
_refine_ls_R_factor_gt 0.0399
_refine_ls_shift/su_max 0.051
_refine_ls_shift/su_mean 0.002
_refine_ls_structure_factor_coef Fsqd
_refine_ls_weighting_details 'w=1/[\s^2^(Fo^2^)+(0.0834P)^2^+4.3186P] where P=(Fo^2^+2Fc^2^)/3'
_refine_ls_weighting_scheme calc
_refine_ls_wR_factor_gt 0.1179
_refine_ls_wR_factor_ref 0.1207
_reflns_Friedel_coverage 0.000
_reflns_number_gt 4929
_reflns_number_total 5254
_reflns_threshold_expression 'I > 2\s(I)'
_cod_data_source_file c9cc05899k2.cif
_cod_data_source_block KPtMe10CB[5]
_cod_original_cell_volume 2632.02(6)
_cod_original_formula_sum 'C20 H24 Cl3 K N10 O5.73 Pt0.50'
_cod_database_code 7124096
_shelx_shelxl_version_number 2016/4
_shelx_space_group_comment
;
The symmetry employed for this shelxl refinement is uniquely defined
by the following loop, which should always be used as a source of
symmetry information in preference to the above space-group names.
They are only intended as comments.
;

loop_
_space_group_symop_operation_xyz
'x, y, z'
'-x, y+1/2, -z'
'-x, -y, -z'
'x, -y-1/2, z'

loop_
_atom_site_label
_atom_site_type_symbol
_atom_site_fract_x
_atom_site_fract_y
_atom_site_fract_z
_atom_site_U_iso_or_equiv
_atom_site_adp_type
_atom_site_occupancy
_atom_site_site_symmetry_order
_atom_site_calc_flag
_atom_site_refinement_flags_posn
_atom_site_refinement_flags_adp
_atom_site_refinement_flags_occupancy
_atom_site_disorder_assembly
_atom_site_disorder_group
PT01 Pt 0.00052(2) 0.250000 0.25554(2) 0.00831(11) Uani 1 2 d S T P . .
CL3 Cl -0.19350(11) 0.250000 0.30240(8) 0.0160(3) Uani 1 2 d S T P . .
CL2 Cl -0.07846(12) 0.250000 0.11518(8) 0.0163(3) Uani 1 2 d S T P . .
K1 K 0.27951(12) 0.250000 0.55493(8) 0.0209(3) Uani 1 2 d S T P . .
CL1 Cl 0.07616(13) 0.250000 0.39730(8) 0.0185(3) Uani 1 2 d S T P A .
CL5 Cl -0.00098(7) 0.09700(8) 0.25303(6) 0.0226(3) Uani 1 1 d . . . . .
CL4 Cl 0.19802(12) 0.250000 0.21059(10) 0.0204(3) Uani 1 2 d S T P . .
K2 K 0.73402(14) 0.250000 0.93853(10) 0.0276(3) Uani 1 2 d S T P . .
O4 O 0.6291(2) 0.40833(17) 0.92775(15) 0.0123(5) Uani 1 1 d . . . . .
O5 O 0.5033(3) 0.250000 1.0114(2) 0.0126(7) Uani 1 2 d S T P A .
O8 O 0.1691(3) 0.250000 0.6987(2) 0.0121(7) Uani 1 2 d S T P A .
O6 O 0.4758(2) 0.34699(17) 0.52172(15) 0.0127(5) Uani 1 1 d . . . . .
O7 O 0.2676(2) 0.42145(17) 0.62607(15) 0.0135(5) Uani 1 1 d . . . . .
N6 N 0.4274(3) 0.5007(2) 0.68867(19) 0.0115(6) Uani 1 1 d . . . . .
N4 N 0.7429(3) 0.4504(2) 0.72417(19) 0.0126(7) Uani 1 1 d . . . . .
N5 N 0.5765(3) 0.4940(2) 0.80991(19) 0.0104(6) Uani 1 1 d . . . . .
N10 N 0.1938(3) 0.3233(2) 0.8270(2) 0.0127(7) Uani 1 1 d . . . . .
N8 N 0.4317(3) 0.4505(2) 0.89269(19) 0.0100(6) Uani 1 1 d . . . . .
N1 N 0.8264(3) 0.3301(2) 0.6730(2) 0.0157(7) Uani 1 1 d . . . . .
N7 N 0.2851(3) 0.4538(2) 0.77019(19) 0.0129(7) Uani 1 1 d . . . . .
N2 N 0.6819(3) 0.3305(2) 0.5498(2) 0.0141(7) Uani 1 1 d . . . . .
N3 N 0.5893(3) 0.4441(2) 0.6064(2) 0.0125(7) Uani 1 1 d . . . . .
N9 N 0.3340(3) 0.3228(2) 0.9529(2) 0.0119(7) Uani 1 1 d . . . . .
C21 C 0.5525(3) 0.4460(2) 0.8807(2) 0.0090(7) Uani 1 1 d . . . . .
C15 C 0.8062(3) 0.3761(3) 0.7463(2) 0.0129(4) Uani 1 1 d . . . . .
C22 C 0.4682(3) 0.5376(2) 0.7714(2) 0.0107(7) Uani 1 1 d . . . . .
C23 C 0.3209(3) 0.4547(2) 0.6888(2) 0.0107(7) Uani 1 1 d . . . . .
C28 C 0.3825(3) 0.4104(2) 0.9668(2) 0.0112(7) Uani 1 1 d . . . . .
H28A H 0.446112 0.407930 1.012374 0.013 Uiso 1 1 calc R U . . .
H28B H 0.318538 0.447928 0.985777 0.013 Uiso 1 1 calc R U . . .
C19 C 0.7009(3) 0.5096(2) 0.7881(2) 0.0130(7) Uani 1 1 d . . . . .
H19A H 0.707159 0.569495 0.767680 0.016 Uiso 1 1 calc R U . . .
H19B H 0.754201 0.504162 0.839420 0.016 Uiso 1 1 calc R U . . .
C14 C 0.5722(3) 0.3707(2) 0.5569(2) 0.0102(7) Uani 1 1 d . . . . .
C26 C 0.3638(3) 0.5056(2) 0.8295(2) 0.0108(7) Uani 1 1 d . . . . .
C20 C 0.4924(3) 0.5074(2) 0.6123(2) 0.0109(7) Uani 1 1 d . . . . .
H20A H 0.526519 0.566106 0.609531 0.013 Uiso 1 1 calc R U . . .
H20B H 0.435161 0.500260 0.563315 0.013 Uiso 1 1 calc R U . . .
C16 C 0.7173(3) 0.4598(3) 0.6322(2) 0.0129(4) Uani 1 1 d . U . . .
C25 C 0.2940(4) 0.5786(3) 0.8701(2) 0.0155(8) Uani 1 1 d . . . . .
H25A H 0.233459 0.553530 0.903877 0.023 Uiso 1 1 calc R U . . .
H25B H 0.255356 0.614919 0.826258 0.023 Uiso 1 1 calc R U . . .
H25C H 0.348972 0.613695 0.905707 0.023 Uiso 1 1 calc R U . . .
C24 C 0.4847(4) 0.6365(3) 0.7667(3) 0.0193(8) Uani 1 1 d . . . . .
H24A H 0.548958 0.649769 0.730428 0.029 Uiso 1 1 calc R U . . .
H24B H 0.505049 0.659169 0.822805 0.029 Uiso 1 1 calc R U . . .
H24C H 0.410657 0.663058 0.743883 0.029 Uiso 1 1 calc R U . . .
C27 C 0.1743(3) 0.4101(2) 0.7908(2) 0.0122(7) Uani 1 1 d . . . . .
H27A H 0.121064 0.405146 0.739385 0.015 Uiso 1 1 calc R U . . .
H27B H 0.133312 0.446201 0.830935 0.015 Uiso 1 1 calc R U . . .
C29 C 0.4006(4) 0.250000 0.9759(3) 0.0096(9) Uani 1 2 d S T P . .
C31 C 0.2109(3) 0.3024(2) 0.9175(2) 0.0106(6) Uani 1 1 d . . . . .
C17 C 0.7599(4) 0.5484(3) 0.6000(2) 0.0170(8) Uani 1 1 d . . . . .
H17A H 0.718498 0.594861 0.627622 0.026 Uiso 1 1 calc R U . . .
H17B H 0.742171 0.552083 0.539522 0.026 Uiso 1 1 calc R U . . .
H17C H 0.845838 0.554123 0.612637 0.026 Uiso 1 1 calc R U . . .
C13 C 0.6913(5) 0.250000 0.5011(3) 0.0151(11) Uani 1 2 d S T P . .
H13A H 0.627816 0.250000 0.455420 0.018 Uiso 1 2 calc R U P . .
H13B H 0.768650 0.250001 0.475157 0.018 Uiso 1 2 calc R U P . .
C11 C 0.7828(3) 0.3764(3) 0.5961(2) 0.0129(4) Uani 1 1 d . U . . .
C32 C 0.1149(4) 0.3453(3) 0.9684(2) 0.0197(8) Uani 1 1 d . . . . .
H32A H 0.035851 0.332966 0.941926 0.029 Uiso 1 1 calc R U . . .
H32B H 0.127695 0.407765 0.970125 0.029 Uiso 1 1 calc R U . . .
H32C H 0.120338 0.322369 1.025437 0.029 Uiso 1 1 calc R U . . .
C18 C 0.8845(4) 0.3959(3) 0.5380(3) 0.0260(10) Uani 1 1 d . . . . .
H18A H 0.947686 0.428162 0.569136 0.039 Uiso 1 1 calc R U . . .
H18B H 0.853104 0.430157 0.490254 0.039 Uiso 1 1 calc R U . . .
H18C H 0.916776 0.341581 0.518061 0.039 Uiso 1 1 calc R U . . .
C30 C 0.1850(4) 0.250000 0.7766(3) 0.0106(6) Uani 1 2 d S T P . .
C1 C 0.8977(4) 0.250000 0.6771(4) 0.0163(11) Uani 1 2 d S T P . .
O3 O 0.8427(2) 0.35433(19) 0.81855(16) 0.0164(6) Uani 1 1 d . . . . .
O1 O 0.5449(12) 0.250000 0.7755(8) 0.059(4) Uani 0.647(19) 2 d S T P A 1
O2 O 0.4823(17) 0.250000 0.7257(13) 0.050(6) Uani 0.353(19) 2 d S T P A 2
O9 O 0.0398(13) 0.4933(10) 1.0852(9) 0.034(5) Uiso 0.228(11) 1 d . . . . .

loop_
_atom_site_aniso_label
_atom_site_aniso_U_11
_atom_site_aniso_U_22
_atom_site_aniso_U_33
_atom_site_aniso_U_23
_atom_site_aniso_U_13
_atom_site_aniso_U_12
PT01 0.00527(16) 0.00737(17) 0.01227(15) 0.000 0.00044(9) 0.000
CL3 0.0088(6) 0.0286(7) 0.0112(5) 0.000 0.0046(4) 0.000
CL2 0.0137(6) 0.0264(7) 0.0093(6) 0.000 0.0045(5) 0.000
K1 0.0189(6) 0.0231(7) 0.0208(6) 0.000 0.0022(5) 0.000
CL1 0.0179(6) 0.0221(7) 0.0147(6) 0.000 -0.0061(5) 0.000
CL5 0.0164(6) 0.0143(6) 0.0357(6) 0.0004(3) -0.0093(5) -0.0008(3)
CL4 0.0069(6) 0.0201(7) 0.0347(8) 0.000 0.0061(5) 0.000
K2 0.0257(7) 0.0253(7) 0.0323(7) 0.000 0.0047(6) 0.000
O4 0.0145(12) 0.0134(12) 0.0088(11) -0.0006(10) -0.0011(9) 0.0034(10)
O5 0.0133(17) 0.0136(18) 0.0105(17) 0.000 -0.0041(13) 0.000
O8 0.0079(16) 0.023(2) 0.0058(16) 0.000 -0.0004(12) 0.000
O6 0.0146(12) 0.0106(12) 0.0122(12) 0.0033(10) -0.0033(10) -0.0036(10)
O7 0.0131(12) 0.0182(13) 0.0090(12) -0.0017(10) -0.0012(9) -0.0015(10)
N6 0.0151(16) 0.0151(17) 0.0039(14) -0.0014(12) -0.0018(12) -0.0033(13)
N4 0.0133(15) 0.0156(16) 0.0090(14) 0.0025(12) 0.0022(11) -0.0017(13)
N5 0.0113(15) 0.0126(16) 0.0071(14) 0.0010(12) -0.0012(12) 0.0013(13)
N10 0.0118(16) 0.0205(18) 0.0059(14) 0.0014(12) 0.0002(12) 0.0053(13)
N8 0.0131(15) 0.0089(15) 0.0082(14) 0.0028(12) 0.0015(11) 0.0036(12)
N1 0.0106(16) 0.023(2) 0.0140(16) 0.0015(13) 0.0017(12) 0.0012(13)
N7 0.0128(15) 0.0189(17) 0.0071(14) -0.0029(12) 0.0023(11) -0.0007(13)
N2 0.0139(16) 0.0180(19) 0.0107(15) -0.0022(12) 0.0036(13) -0.0004(13)
N3 0.0115(15) 0.0143(16) 0.0117(15) -0.0002(12) 0.0006(12) -0.0047(13)
N9 0.0105(16) 0.0137(17) 0.0114(15) 0.0023(12) -0.0007(12) -0.0005(12)
C21 0.0132(16) 0.0084(16) 0.0053(14) -0.0034(13) -0.0007(12) 0.0016(13)
C15 0.0076(9) 0.0202(11) 0.0110(10) 0.0019(8) 0.0023(7) -0.0058(8)
C22 0.0147(16) 0.0107(17) 0.0062(15) -0.0019(13) -0.0027(14) 0.0021(14)
C23 0.0120(16) 0.0125(18) 0.0076(15) -0.0006(13) 0.0007(12) 0.0033(14)
C28 0.0155(17) 0.0131(18) 0.0053(15) -0.0015(13) 0.0027(13) 0.0010(14)
C19 0.0145(17) 0.0149(18) 0.0094(16) -0.0003(14) -0.0008(13) -0.0066(14)
C14 0.0126(16) 0.0114(17) 0.0068(15) 0.0060(13) 0.0019(13) -0.0041(13)
C26 0.0144(17) 0.0106(17) 0.0071(15) 0.0000(13) -0.0016(13) 0.0055(14)
C20 0.0157(17) 0.0107(17) 0.0061(15) 0.0033(13) 0.0003(13) -0.0001(14)
C16 0.0076(9) 0.0202(11) 0.0110(10) 0.0019(8) 0.0023(7) -0.0058(8)
C25 0.0198(18) 0.0159(19) 0.0107(16) -0.0026(14) -0.0009(14) 0.0098(15)
C24 0.025(2) 0.012(2) 0.0201(18) 0.0001(16) -0.0014(16) 0.0008(15)
C27 0.0067(15) 0.0183(19) 0.0119(16) 0.0008(14) 0.0025(13) 0.0044(14)
C29 0.012(2) 0.013(2) 0.004(2) 0.000 0.0023(17) 0.000
C31 0.0060(12) 0.0195(16) 0.0067(14) 0.0017(14) 0.0030(10) 0.0019(14)
C17 0.0202(19) 0.019(2) 0.0112(17) 0.0047(15) -0.0008(14) -0.0111(16)
C13 0.020(3) 0.021(3) 0.005(2) 0.000 0.0068(19) 0.000
C11 0.0076(9) 0.0202(11) 0.0110(10) 0.0019(8) 0.0023(7) -0.0058(8)
C32 0.0158(19) 0.030(2) 0.0142(18) -0.0019(17) 0.0110(15) 0.0043(17)
C18 0.019(2) 0.036(3) 0.025(2) 0.0028(19) 0.0151(17) -0.0074(19)
C30 0.0060(12) 0.0195(16) 0.0067(14) 0.0017(14) 0.0030(10) 0.0019(14)
C1 0.005(2) 0.019(3) 0.025(3) 0.000 0.002(2) 0.000
O3 0.0116(12) 0.0262(15) 0.0111(12) 0.0040(11) -0.0020(10) -0.0003(11)
O1 0.075(9) 0.052(6) 0.049(7) 0.000 -0.009(6) 0.000
O2 0.035(9) 0.073(14) 0.040(11) 0.000 -0.006(8) 0.000

loop_
_atom_type_symbol
_atom_type_description
_atom_type_scat_dispersion_real
_atom_type_scat_dispersion_imag
_atom_type_scat_source
C C 0.0181 0.0091 'International Tables Vol C Tables 4.2.6.8 and 6.1.1.4'
H H 0.0000 0.0000 'International Tables Vol C Tables 4.2.6.8 and 6.1.1.4'
Cl Cl 0.3639 0.7018 'International Tables Vol C Tables 4.2.6.8 and 6.1.1.4'
K K 0.3868 1.0657 'International Tables Vol C Tables 4.2.6.8 and 6.1.1.4'
N N 0.0311 0.0180 'International Tables Vol C Tables 4.2.6.8 and 6.1.1.4'
O O 0.0492 0.0322 'International Tables Vol C Tables 4.2.6.8 and 6.1.1.4'
Pt Pt -4.5932 6.9264 'International Tables Vol C Tables 4.2.6.8 and 6.1.1.4'

loop_
_geom_angle_atom_site_label_1
_geom_angle_atom_site_label_2
_geom_angle_atom_site_label_3
_geom_angle
_geom_angle_site_symmetry_1
_geom_angle_site_symmetry_3
CL3 PT01 CL2 90.32(4) . .
CL3 PT01 CL5 89.98(2) . 4_565
CL2 PT01 CL5 88.97(2) . 4_565
CL3 PT01 CL5 89.98(2) . .
CL2 PT01 CL5 88.97(2) . .
CL5 PT01 CL5 177.94(4) 4_565 .
CL3 PT01 CL1 88.62(5) . .
CL2 PT01 CL1 178.94(4) . .
CL5 PT01 CL1 91.03(2) 4_565 .
CL5 PT01 CL1 91.03(2) . .
CL3 PT01 CL4 179.01(4) . .
CL2 PT01 CL4 90.67(5) . .
CL5 PT01 CL4 90.03(2) 4_565 .
CL5 PT01 CL4 90.03(2) . .
CL1 PT01 CL4 90.39(5) . .
PT01 CL2 K2 164.01(6) . 1_454
O8 K1 O6 125.99(8) . .
O8 K1 O6 125.99(8) . 4_565
O6 K1 O6 66.21(11) . 4_565
O8 K1 O7 68.09(6) . .
O6 K1 O7 68.52(8) . .
O6 K1 O7 129.46(8) 4_565 .
O8 K1 O7 68.09(6) . 4_565
O6 K1 O7 129.46(8) . 4_565
O6 K1 O7 68.52(8) 4_565 4_565
O7 K1 O7 132.95(11) . 4_565
O8 K1 CL1 108.70(9) . .
O6 K1 CL1 112.15(7) . .
O6 K1 CL1 112.15(7) 4_565 .
O7 K1 CL1 104.71(6) . .
O7 K1 CL1 104.71(6) 4_565 .
O8 K1 O2 68.8(3) . .
O6 K1 O2 69.9(3) . .
O6 K1 O2 69.9(3) 4_565 .
O7 K1 O2 74.50(11) . .
O7 K1 O2 74.50(11) 4_565 .
CL1 K1 O2 177.5(3) . .
PT01 CL1 K1 157.11(6) . .
O4 K2 O4 128.59(12) . 4_565
O4 K2 O3 132.22(9) . 4_565
O4 K2 O3 69.46(8) 4_565 4_565
O4 K2 O3 69.46(8) . .
O4 K2 O3 132.22(9) 4_565 .
O3 K2 O3 69.16(12) 4_565 .
O4 K2 O5 68.41(6) . .
O4 K2 O5 68.41(6) 4_565 .
O3 K2 O5 134.70(8) 4_565 .
O3 K2 O5 134.70(8) . .
O4 K2 O1 72.06(9) . .
O4 K2 O1 72.06(9) 4_565 .
O3 K2 O1 75.24(19) 4_565 .
O3 K2 O1 75.24(19) . .
O5 K2 O1 76.7(2) . .
O4 K2 CL2 107.08(6) . 1_656
O4 K2 CL2 107.08(6) 4_565 1_656
O3 K2 CL2 106.88(7) 4_565 1_656
O3 K2 CL2 106.88(7) . 1_656
O5 K2 CL2 100.66(8) . 1_656
O1a K2 CL2 177.4(2) . 1_656
C21 O4 K2 137.4(2) . .
C29 O5 K2 129.5(3) . .
C30 O8 K1 144.3(3) . .
C14 O6 K1 139.5(2) . .
C23 O7 K1 131.6(2) . .
C23 N6 C20 120.8(3) . .
C23 N6 C22 114.2(3) . .
C20 N6 C22 124.9(3) . .
C15 N4 C19 121.4(3) . .
C15 N4 C16 113.3(3) . .
C19 N4 C16 125.2(3) . .
C21 N5 C19 120.9(3) . .
C21 N5 C22 112.4(3) . .
C19 N5 C22 125.9(3) . .
C30 N10 C27 120.8(3) . .
C30 N10 C31 112.8(3) . .
C27 N10 C31 126.1(3) . .
C21 N8 C28 120.8(3) . .
C21 N8 C26 113.4(3) . .
C28 N8 C26 125.5(3) . .
C15 N1 C1 120.5(4) . .
C15 N1 C11 112.7(3) . .
C1 N1 C11 126.4(4) . .
C23 N7 C27 121.1(3) . .
C23 N7 C26 113.3(3) . .
C27 N7 C26 125.4(3) . .
C14 N2 C13 121.0(4) . .
C14 N2 C11 113.2(3) . .
C13 N2 C11 125.8(4) . .
C14 N3 C20 120.4(3) . .
C14 N3 C16 112.7(3) . .
C20 N3 C16 125.2(3) . .
C29 N9 C28 121.3(3) . .
C29 N9 C31 113.5(3) . .
C28 N9 C31 125.2(3) . .
O4 C21 N8 125.6(3) . .
O4 C21 N5 125.1(3) . .
N8 C21 N5 109.2(3) . .
O3 C15 N4 126.3(4) . .
O3 C15 N1 125.2(4) . .
N4 C15 N1 108.5(3) . .
N6 C22 N5 113.0(3) . .
N6 C22 C24 111.7(3) . .
N5 C22 C24 111.8(3) . .
N6 C22 C26 101.6(3) . .
N5 C22 C26 103.1(3) . .
C24 C22 C26 115.1(3) . .
O7 C23 N7 126.7(3) . .
O7 C23 N6 125.3(3) . .
N7 C23 N6 108.0(3) . .
N9 C28 N8 114.8(3) . .
N9 C28 H28A 108.6 . .
N8 C28 H28A 108.6 . .
N9 C28 H28B 108.6 . .
N8 C28 H28B 108.6 . .
H28A C28 H28B 107.5 . .
N4 C19 N5 114.3(3) . .
N4 C19 H19A 108.7 . .
N5 C19 H19A 108.7 . .
N4 C19 H19B 108.7 . .
N5 C19 H19B 108.7 . .
H19A C19 H19B 107.6 . .
O6 C14 N3 125.6(3) . .
O6 C14 N2 125.5(3) . .
N3 C14 N2 108.9(3) . .
N7 C26 N8 112.3(3) . .
N7 C26 C25 111.5(3) . .
N8 C26 C25 112.6(3) . .
N7 C26 C22 102.7(3) . .
N8 C26 C22 101.9(3) . .
C25 C26 C22 115.1(3) . .
N6 C20 N3 114.6(3) . .
N6 C20 H20A 108.6 . .
N3 C20 H20A 108.6 . .
N6 C20 H20B 108.6 . .
N3 C20 H20B 108.6 . .
H20A C20 H20B 107.6 . .
N4 C16 N3 112.3(3) . .
N4 C16 C17 111.8(3) . .
N3 C16 C17 111.4(3) . .
N4 C16 C11 102.3(3) . .
N3 C16 C11 103.0(3) . .
C17 C16 C11 115.5(3) . .
C26 C25 H25A 109.5 . .
C26 C25 H25B 109.5 . .
H25A C25 H25B 109.5 . .
C26 C25 H25C 109.5 . .
H25A C25 H25C 109.5 . .
H25B C25 H25C 109.5 . .
C22 C24 H24A 109.5 . .
C22 C24 H24B 109.5 . .
H24A C24 H24B 109.5 . .
C22 C24 H24C 109.5 . .
H24A C24 H24C 109.5 . .
H24B C24 H24C 109.5 . .
N7 C27 N10 113.6(3) . .
N7 C27 H27A 108.8 . .
N10 C27 H27A 108.8 . .
N7 C27 H27B 108.9 . .
N10 C27 H27B 108.9 . .
H27A C27 H27B 107.7 . .
O5 C29 N9 125.8(2) . .
O5 C29 N9 125.8(2) . 4_565
N9 C29 N9 108.5(4) . 4_565
N10 C31 N9 112.4(3) . .
N10 C31 C32 111.8(3) . .
N9 C31 C32 111.7(3) . .
N10 C31 C31 102.6(2) . 4_565
N9 C31 C31 102.21(19) . 4_565
C32 C31 C31 115.5(2) . 4_565
C16 C17 H17A 109.5 . .
C16 C17 H17B 109.5 . .
H17A C17 H17B 109.5 . .
C16 C17 H17C 109.5 . .
H17A C17 H17C 109.5 . .
H17B C17 H17C 109.5 . .
N2 C13 N2 115.1(4) 4_565 .
N2 C13 H13A 108.5 4_565 .
N2 C13 H13A 108.5 . .
N2 C13 H13B 108.5 4_565 .
N2 C13 H13B 108.5 . .
H13A C13 H13B 107.5 . .
N1 C11 N2 112.4(3) . .
N1 C11 C18 112.1(3) . .
N2 C11 C18 111.1(3) . .
N1 C11 C16 102.9(3) . .
N2 C11 C16 102.1(3) . .
C18 C11 C16 115.6(3) . .
C31 C32 H32A 109.5 . .
C31 C32 H32B 109.5 . .
H32A C32 H32B 109.5 . .
C31 C32 H32C 109.5 . .
H32A C32 H32C 109.5 . .
H32B C32 H32C 109.5 . .
C11 C18 H18A 109.5 . .
C11 C18 H18B 109.5 . .
H18A C18 H18B 109.5 . .
C11 C18 H18C 109.5 . .
H18A C18 H18C 109.5 . .
H18B C18 H18C 109.5 . .
O8 C30 N10 125.4(2) . .
O8 C30 N10 125.4(2) . 4_565
N10 C30 N10 109.2(4) . 4_565
N1 C1 N1 114.4(4) . 4_565
C15 O3 K2 130.5(2) . .

loop_
_geom_bond_atom_site_label_1
_geom_bond_atom_site_label_2
_geom_bond_distance
_geom_bond_site_symmetry_2
PT01 CL3 2.3099(12) .
PT01 CL2 2.3185(12) .
PT01 CL5 2.3264(12) 4_565
PT01 CL5 2.3264(12) .
PT01 CL1 2.3279(12) .
PT01 CL4 2.3353(13) .
CL2 K2 3.352(2) 1_454
K1 O8 2.637(4) .
K1 O6 2.700(3) .
K1 O6 2.700(3) 4_565
K1 O7 2.843(3) .
K1 O7 2.843(3) 4_565
K1 CL1 3.2318(18) .
K1 O2 3.38(2) .
K2 O4 2.671(3) .
K2 O4 2.671(3) 4_565
K2 O3 2.795(3) 4_565
K2 O3 2.795(3) .
K2 O5 2.860(4) .
K2 O1 3.197(14) .
K2 CL2 3.352(2) 1_656
O4 C21 1.228(4) .
O5 C29 1.230(6) .
O8 C30 1.226(6) .
O6 C14 1.221(4) .
O7 C23 1.224(4) .
N6 C23 1.367(5) .
N6 C20 1.442(5) .
N6 C22 1.460(4) .
N4 C15 1.361(5) .
N4 C19 1.448(5) .
N4 C16 1.461(4) .
N5 C21 1.371(5) .
N5 C19 1.456(5) .
N5 C22 1.463(4) .
N10 C30 1.367(4) .
N10 C27 1.448(5) .
N10 C31 1.458(4) .
N8 C21 1.360(5) .
N8 C28 1.452(4) .
N8 C26 1.467(4) .
N1 C15 1.378(5) .
N1 C1 1.448(4) .
N1 C11 1.453(5) .
N7 C23 1.365(4) .
N7 C27 1.447(5) .
N7 C26 1.462(5) .
N2 C14 1.368(5) .
N2 C13 1.450(4) .
N2 C11 1.467(5) .
N3 C14 1.365(5) .
N3 C20 1.446(5) .
N3 C16 1.464(4) .
N9 C29 1.364(4) .
N9 C28 1.447(5) .
N9 C31 1.467(5) .
C15 O3 1.226(4) .
C22 C24 1.517(6) .
C22 C26 1.594(5) .
C28 H28A 0.9700 .
C28 H28B 0.9700 .
C19 H19A 0.9700 .
C19 H19B 0.9700 .
C26 C25 1.515(5) .
C20 H20A 0.9700 .
C20 H20B 0.9700 .
C16 C17 1.524(5) .
C16 C11 1.584(5) .
C25 H25A 0.9600 .
C25 H25B 0.9600 .
C25 H25C 0.9600 .
C24 H24A 0.9600 .
C24 H24B 0.9600 .
C24 H24C 0.9600 .
C27 H27A 0.9700 .
C27 H27B 0.9700 .
C29 N9 1.364(4) 4_565
C31 C32 1.517(5) .
C31 C31 1.593(7) 4_565
C17 H17A 0.9600 .
C17 H17B 0.9600 .
C17 H17C 0.9600 .
C13 N2 1.450(4) 4_565
C13 H13A 0.9700 .
C13 H13B 0.9700 .
C11 C18 1.522(5) .
C32 H32A 0.9600 .
C32 H32B 0.9600 .
C32 H32C 0.9600 .
C18 H18A 0.9600 .
C18 H18B 0.9600 .
C18 H18C 0.9600 .
C30 N10 1.367(4) 4_565
C1 N1 1.448(4) 4_565
